data_7219400
loop_
_publ_author_name
'Katam, Srinivas'
'Suresh, Paladugu'
'Chatla, Naga Babu'
'Arruri, Sathyanarayana'
'Ganesan, Prabusankar'

_publ_section_title
;
 Heavier chalcogenone complexes of bismuth(III)trihalides: Potential
 catalysts for acylative cleavage of cyclic ethers
;
_journal_name_full 'RSC Adv.'
_journal_paper_doi 10.1039/C4RA17144F
_journal_year 2015
_chemical_formula_moiety 'C27 H36 Bi Cl3 N2 Se, C H2 Cl2'
_chemical_formula_sum 'C28 H38 Bi Cl5 N2 Se'
_chemical_formula_weight 867.83
_space_group_crystal_system monoclinic
_space_group_IT_number 14
_space_group_name_Hall '-P 2ybc'
_space_group_name_H-M_alt 'P 1 21/c 1'
_symmetry_space_group_name_Hall '-P 2ybc'
_symmetry_space_group_name_H-M 'P 1 21/c 1'
_audit_creation_date 2013-11-23
_audit_creation_method
;
  Olex2 1.1
  (compiled Nov  1 2011 20:42:30, GUI svn.r3906)
;
_audit_update_record
;
2014-05-01 deposited with the CCDC.
2015-01-22 downloaded from the CCDC.
;
_cell_angle_alpha 90
_cell_angle_beta 104.6833(16)
_cell_angle_gamma 90
_cell_formula_units_Z 4
_cell_length_a 10.75451(16)
_cell_length_b 16.0772(2)
_cell_length_c 19.7995(4)
_cell_measurement_reflns_used 7933
_cell_measurement_temperature 150.00(10)
_cell_measurement_theta_max 70.6937
_cell_measurement_theta_min 3.5864
_cell_volume 3311.58(10)
_computing_cell_refinement
;
CrysAlisPro, Agilent Technologies,
Version 1.171.35.19 (release 27-10-2011 CrysAlis171 .NET)
(compiled Oct 27 2011,15:02:11)
;
_computing_data_collection
;
CrysAlisPro, Agilent Technologies,
Version 1.171.35.19 (release 27-10-2011 CrysAlis171 .NET)
(compiled Oct 27 2011,15:02:11)
;
_computing_data_reduction
;
CrysAlisPro, Agilent Technologies,
Version 1.171.35.19 (release 27-10-2011 CrysAlis171 .NET)
(compiled Oct 27 2011,15:02:11)
;
_computing_molecular_graphics
;
O. V. Dolomanov, L. J. Bourhis, R. J. Gildea, J. A. K. Howard and H. Puschmann,
OLEX2: a complete structure solution, refinement and analysis program.
J. Appl. Cryst. (2009). 42, 339-341.
;
_computing_publication_material
;
O. V. Dolomanov, L. J. Bourhis, R. J. Gildea, J. A. K. Howard and H. Puschmann,
OLEX2: a complete structure solution, refinement and analysis program.
J. Appl. Cryst. (2009). 42, 339-341.
;
_computing_structure_refinement
;
olex2.refine (L.J. Bourhis, O.V. Dolomanov, R.J. Gildea, J.A.K. Howard,
H. Puschmann, in preparation, 2011)
;
_diffrn_ambient_temperature 150.00(10)
_diffrn_detector_area_resol_mean 16.1293
_diffrn_measured_fraction_theta_full 0.981975
_diffrn_measured_fraction_theta_max 0.981209
_diffrn_measurement_details
;
  1 omega  -42.00   35.00   1.0000    1.5000
omega____ theta____ kappa____ phi______ frames
    -      -33.5000   38.0000 -180.0000 77

  2 omega  -48.00   16.00   1.0000    1.5000
omega____ theta____ kappa____ phi______ frames
    -      -33.5000   37.0000   72.0000 64

  3 omega   32.00  124.00   1.0000    1.5000
omega____ theta____ kappa____ phi______ frames
    -       54.0000   38.0000 -120.0000 92

  4 omega  -13.00   23.00   1.0000    1.5000
omega____ theta____ kappa____ phi______ frames
    -       54.0000  -77.0000   90.0000 36

  5 omega   35.00   95.00   1.0000    1.5000
omega____ theta____ kappa____ phi______ frames
    -       54.0000   57.0000   30.0000 60

  6 omega   27.00   94.00   1.0000    1.5000
omega____ theta____ kappa____ phi______ frames
    -       54.0000  -99.0000 -120.0000 67

  7 omega   42.00   94.00   1.0000    1.5000
omega____ theta____ kappa____ phi______ frames
    -      108.0000  -25.0000    0.0000 52

  8 omega   67.00   93.00   1.0000    1.5000
omega____ theta____ kappa____ phi______ frames
    -      108.0000  -25.0000 -150.0000 26

  9 omega   38.00  142.00   1.0000    1.5000
omega____ theta____ kappa____ phi______ frames
    -      108.0000  -91.0000 -150.0000 104

 10 omega   42.00  122.00   1.0000    1.5000
omega____ theta____ kappa____ phi______ frames
    -      108.0000 -127.0000   51.0000 80

 11 omega  101.00  145.00   1.0000    1.5000
omega____ theta____ kappa____ phi______ frames
    -      108.0000  111.0000  -30.0000 44

 12 omega   40.00  101.00   1.0000    1.5000
omega____ theta____ kappa____ phi______ frames
    -      108.0000  -50.0000 -150.0000 61

 13 omega   37.00   85.00   1.0000    1.5000
omega____ theta____ kappa____ phi______ frames
    -      108.0000  -25.0000  -90.0000 48

 14 omega   86.00  113.00   1.0000    1.5000
omega____ theta____ kappa____ phi______ frames
    -      108.0000   38.0000 -150.0000 27

 15 omega   84.00  109.00   1.0000    1.5000
omega____ theta____ kappa____ phi______ frames
    -      108.0000 -111.0000 -180.0000 25

 16 omega   43.00   91.00   1.0000    1.5000
omega____ theta____ kappa____ phi______ frames
    -      108.0000  -38.0000   60.0000 48

 17 omega   37.00   64.00   1.0000    1.5000
omega____ theta____ kappa____ phi______ frames
    -      108.0000  -25.0000   90.0000 27

 18 omega  142.00  168.00   1.0000    1.5000
omega____ theta____ kappa____ phi______ frames
    -      108.0000   38.0000 -150.0000 26

 19 omega   79.00  151.00   1.0000    1.5000
omega____ theta____ kappa____ phi______ frames
    -      108.0000   77.0000   30.0000 72
;
_diffrn_measurement_device_type 'SuperNova, Dual, Cu at zero, Eos'
_diffrn_measurement_method '\w scans'
_diffrn_orient_matrix_UB_11 0.1438755000
_diffrn_orient_matrix_UB_12 -0.0016472000
_diffrn_orient_matrix_UB_13 0.0379958000
_diffrn_orient_matrix_UB_21 -0.0046514000
_diffrn_orient_matrix_UB_22 -0.0957294000
_diffrn_orient_matrix_UB_23 0.0036468000
_diffrn_orient_matrix_UB_31 0.0343716000
_diffrn_orient_matrix_UB_32 -0.0057529000
_diffrn_orient_matrix_UB_33 -0.0707711000
_diffrn_radiation_monochromator mirror
_diffrn_radiation_type 'Cu K\a'
_diffrn_radiation_wavelength 1.5418
_diffrn_reflns_av_R_equivalents 0.0364
_diffrn_reflns_av_unetI/netI 0.0391
_diffrn_reflns_limit_h_max 13
_diffrn_reflns_limit_h_min -12
_diffrn_reflns_limit_k_max 18
_diffrn_reflns_limit_k_min -19
_diffrn_reflns_limit_l_max 18
_diffrn_reflns_limit_l_min -24
_diffrn_reflns_number 15584
_diffrn_reflns_theta_full 70.832176
_diffrn_reflns_theta_max 70.83
_diffrn_reflns_theta_min 3.59
_diffrn_source 'SuperNova (Cu) X-ray Source'
_exptl_absorpt_coefficient_mu 15.567
_exptl_absorpt_correction_T_max 1.00000
_exptl_absorpt_correction_T_min 0.29252
_exptl_absorpt_correction_type multi-scan
_exptl_absorpt_process_details
;
CrysAlisPro, Agilent Technologies,
Version 1.171.35.19 (release 27-10-2011 CrysAlis171 .NET)
(compiled Oct 27 2011,15:02:11)
Empirical absorption correction using spherical harmonics,
 implemented in SCALE3 ABSPACK scaling algorithm.
;
_exptl_crystal_colour yellow
_exptl_crystal_colour_primary yellow
_exptl_crystal_density_diffrn 1.7405
_exptl_crystal_description needle
_exptl_crystal_F_000 1680.4989
_exptl_crystal_size_max 0.21
_exptl_crystal_size_mid 0.18
_exptl_crystal_size_min 0.08
_refine_diff_density_max 3.151804
_refine_diff_density_min -1.794651
_refine_diff_density_rms 0.165710
_refine_ls_d_res_high 0.816168
_refine_ls_d_res_low 12.313944
_refine_ls_goodness_of_fit_ref 1.040928
_refine_ls_hydrogen_treatment mixed
_refine_ls_matrix_type full
_refine_ls_number_constraints 59
_refine_ls_number_parameters 342
_refine_ls_number_reflns 6266
_refine_ls_number_restraints 0
_refine_ls_restrained_S_all 1.040928
_refine_ls_R_factor_all 0.041741
_refine_ls_R_factor_gt 0.038398
_refine_ls_shift/su_max 0.0000
_refine_ls_shift/su_mean 0.0000
_refine_ls_structure_factor_coef Fsqd
_refine_ls_weighting_details 'w=1/[\s^2^(Fo^2^)+(0.0684P)^2^+1.7822P] where P=(Fo^2^+2Fc^2^)/3'
_refine_ls_weighting_scheme calc
_refine_ls_wR_factor_ref 0.106819
_reflns_Friedel_coverage 0.0
_reflns_limit_h_max 12
_reflns_limit_h_min -13
_reflns_limit_k_max 19
_reflns_limit_k_min 0
_reflns_limit_l_max 24
_reflns_limit_l_min 0
_reflns_number_gt 5722
_reflns_number_total 6266
_reflns_threshold_expression I>=2u(I)
_cod_data_source_file c4ra17144f2.cif
_cod_data_source_block 8
_cod_original_cell_volume 3311.58(9)
_cod_database_code 7219400
_chemical_oxdiff_formula 'C10 H20 N2 Bi Cl'
_reflns_odcompleteness_completeness 99.93
_reflns_odcompleteness_iscentric 1
_reflns_odcompleteness_theta 66.97

loop_
_space_group_symop_id
_space_group_symop_operation_xyz
1 x,y,z
2 -x,y+1/2,-z+1/2
3 -x,-y,-z
4 x,-y-1/2,z-1/2

loop_
_atom_site_label
_atom_site_type_symbol
_atom_site_fract_x
_atom_site_fract_y
_atom_site_fract_z
_atom_site_U_iso_or_equiv
_atom_site_adp_type
_atom_site_occupancy
_atom_site_refinement_flags_posn
Bi1 Bi 0.711177(17) 0.172721(10) 0.043670(9) 0.02860(9) Uani 1.000000 .
Se1 Se 0.71364(5) 0.33929(3) -0.02097(3) 0.03044(13) Uani 1.000000 .
Cl2 Cl 0.51401(13) 0.17701(8) 0.08737(8) 0.0406(3) Uani 1.000000 .
Cl1 Cl 0.82600(14) 0.26315(8) 0.14050(7) 0.0444(3) Uani 1.000000 .
Cl3 Cl 0.80631(15) 0.04326(9) 0.11692(8) 0.0539(4) Uani 1.000000 .
N2 N 0.6637(3) 0.2613(2) -0.15768(19) 0.0234(7) Uani 1.000000 .
N1 N 0.6718(3) 0.3958(2) -0.1622(2) 0.0239(8) Uani 1.000000 .
C4 C 0.6660(5) 0.1782(3) -0.1305(3) 0.0242(9) Uani 1.000000 .
C1 C 0.6794(4) 0.3310(3) -0.1177(3) 0.0237(9) Uani 1.000000 .
C16 C 0.6839(4) 0.4816(3) -0.1393(2) 0.0238(9) Uani 1.000000 .
C13 C 0.4198(5) 0.1848(3) -0.1547(3) 0.0305(10) Uani 1.000000 .
H13 H 0.4361(5) 0.2395(3) -0.1725(3) 0.0366(12) Uiso 1.000000 R
C21 C 0.8044(4) 0.5186(3) -0.1261(3) 0.0285(10) Uani 1.000000 .
C2 C 0.6499(4) 0.3668(3) -0.2302(2) 0.0285(9) Uani 1.000000 .
H2 H 0.6407(4) 0.3991(3) -0.2702(2) 0.0342(11) Uiso 1.000000 R
C17 C 0.5737(4) 0.5212(3) -0.1288(2) 0.0267(9) Uani 1.000000 .
C7 C 0.6714(5) 0.0192(3) -0.0777(3) 0.0359(11) Uani 1.000000 .
H7 H 0.6732(5) -0.0346(3) -0.0601(3) 0.0430(13) Uiso 1.000000 R
C18 C 0.5904(5) 0.6005(3) -0.1005(3) 0.0355(11) Uani 1.000000 .
H18 H 0.5202(5) 0.6287(3) -0.0922(3) 0.0426(13) Uiso 1.000000 R
C25 C 0.4407(4) 0.4817(3) -0.1508(3) 0.0305(10) Uani 1.000000 .
H25 H 0.4499(4) 0.4269(3) -0.1707(3) 0.0366(12) Uiso 1.000000 R
C19 C 0.7096(5) 0.6384(3) -0.0843(3) 0.0334(11) Uani 1.000000 .
H19 H 0.7191(5) 0.6911(3) -0.0643(3) 0.0401(13) Uiso 1.000000 R
C3 C 0.6446(5) 0.2827(3) -0.2276(3) 0.0297(10) Uani 1.000000 .
H3 H 0.6308(5) 0.2463(3) -0.2653(3) 0.0357(12) Uiso 1.000000 R
C20 C 0.8158(5) 0.5985(3) -0.0978(3) 0.0321(10) Uani 1.000000 .
H20 H 0.8950(5) 0.6253(3) -0.0877(3) 0.0385(13) Uiso 1.000000 R
C23 C 0.9878(6) 0.5330(4) -0.1822(4) 0.0557(17) Uani 1.000000 .
H23a H 0.9285(15) 0.551(3) -0.2244(14) 0.084(3) Uiso 1.000000 G
H23b H 1.020(4) 0.5803(17) -0.1535(11) 0.084(3) Uiso 1.000000 G
H23c H 1.058(3) 0.5041(11) -0.194(2) 0.084(3) Uiso 1.000000 G
C22 C 0.9196(4) 0.4752(3) -0.1430(3) 0.0324(10) Uani 1.000000 .
H22 H 0.8859(4) 0.4286(3) -0.1742(3) 0.0389(12) Uiso 1.000000 R
C5 C 0.5493(5) 0.1415(3) -0.1274(3) 0.0292(10) Uani 1.000000 .
C8 C 0.7855(5) 0.0580(3) -0.0820(3) 0.0355(11) Uani 1.000000 .
H8 H 0.8629(5) 0.0294(3) -0.0677(3) 0.0426(13) Uiso 1.000000 R
C6 C 0.5550(5) 0.0614(3) -0.0998(3) 0.0334(11) Uani 1.000000 .
H6 H 0.4797(5) 0.0357(3) -0.0960(3) 0.0401(13) Uiso 1.000000 R
C15 C 0.3521(6) 0.1985(5) -0.0969(3) 0.0509(16) Uani 1.000000 .
H15a H 0.336(4) 0.1457(5) -0.0780(17) 0.076(2) Uiso 1.000000 G
H15b H 0.405(2) 0.232(3) -0.0607(12) 0.076(2) Uiso 1.000000 G
H15c H 0.272(2) 0.227(3) -0.1155(6) 0.076(2) Uiso 1.000000 G
C14 C 0.3351(5) 0.1357(4) -0.2153(3) 0.0438(13) Uani 1.000000 .
H14a H 0.3813(17) 0.126(3) -0.2502(11) 0.066(2) Uiso 1.000000 G
H14b H 0.313(4) 0.0833(13) -0.1985(5) 0.066(2) Uiso 1.000000 G
H14c H 0.258(2) 0.1668(13) -0.2353(16) 0.066(2) Uiso 1.000000 G
C9 C 0.7852(5) 0.1382(3) -0.1074(3) 0.0303(10) Uani 1.000000 .
C24 C 1.0122(6) 0.4394(4) -0.0789(3) 0.0519(16) Uani 1.000000 .
H24a H 1.053(4) 0.4838(5) -0.0491(13) 0.078(2) Uiso 1.000000 G
H24b H 0.9660(10) 0.405(3) -0.0542(15) 0.078(2) Uiso 1.000000 G
H24c H 1.076(3) 0.407(3) -0.0929(4) 0.078(2) Uiso 1.000000 G
C11 C 0.9597(5) 0.1392(4) -0.1707(3) 0.0450(13) Uani 1.000000 .
H11a H 0.977(4) 0.0814(8) -0.1604(12) 0.068(2) Uiso 1.000000 G
H11b H 0.8962(19) 0.145(3) -0.2144(5) 0.068(2) Uiso 1.000000 G
H11c H 1.037(2) 0.1665(19) -0.1737(16) 0.068(2) Uiso 1.000000 G
C26 C 0.3521(5) 0.5340(4) -0.2075(3) 0.0458(14) Uani 1.000000 .
H26a H 0.337(4) 0.5868(12) -0.1884(7) 0.069(2) Uiso 1.000000 G
H26b H 0.392(2) 0.543(2) -0.2452(11) 0.069(2) Uiso 1.000000 G
H26c H 0.2719(17) 0.5055(14) -0.2246(17) 0.069(2) Uiso 1.000000 G
C12 C 1.0132(6) 0.1746(4) -0.0431(4) 0.0572(19) Uani 1.000000 .
H12a H 0.981(2) 0.199(3) -0.0065(7) 0.086(3) Uiso 1.000000 G
H12b H 1.035(4) 0.1175(5) -0.0321(16) 0.086(3) Uiso 1.000000 G
H12c H 1.088(2) 0.205(3) -0.0473(11) 0.086(3) Uiso 1.000000 G
C10 C 0.9093(5) 0.1795(3) -0.1123(3) 0.0359(12) Uani 1.000000 .
H10 H 0.8914(5) 0.2383(3) -0.1239(3) 0.0431(15) Uiso 1.000000 R
C27 C 0.3825(6) 0.4688(4) -0.0884(3) 0.0472(14) Uani 1.000000 .
H27a H 0.436(2) 0.432(2) -0.0556(12) 0.071(2) Uiso 1.000000 G
H27b H 0.377(4) 0.5214(6) -0.0663(15) 0.071(2) Uiso 1.000000 G
H27c H 0.2980(19) 0.445(3) -0.1044(5) 0.071(2) Uiso 1.000000 G
Cl4 Cl 1.1176(2) 0.33315(11) -0.22821(11) 0.0695(5) Uani 1.000000 .
C28 C 0.8815(9) -0.1564(9) -0.1854(5) 0.128(6) Uani 1.000000 .
H28a H 0.946(3) -0.189(4) -0.1528(16) 0.153(7) Uiso 1.000000 R
H28b H 0.937(4) -0.113(3) -0.160(2) 0.153(7) Uiso 1.000000 R
Cl5 Cl 0.7282(3) -0.15984(13) -0.17248(17) 0.0895(7) Uani 1.000000 .

loop_
_atom_site_aniso_label
_atom_site_aniso_U_11
_atom_site_aniso_U_22
_atom_site_aniso_U_33
_atom_site_aniso_U_12
_atom_site_aniso_U_13
_atom_site_aniso_U_23
Bi1 0.03438(13) 0.02261(12) 0.02954(14) -0.00052(6) 0.00945(9) 0.00126(6)
Se1 0.0464(3) 0.0211(2) 0.0251(3) -0.00329(19) 0.0112(2) -0.00086(18)
Cl2 0.0358(7) 0.0477(7) 0.0404(7) -0.0002(5) 0.0134(6) 0.0018(5)
Cl1 0.0550(7) 0.0392(7) 0.0346(7) -0.0131(6) 0.0033(5) -0.0034(5)
Cl3 0.0616(9) 0.0352(7) 0.0586(9) 0.0096(6) 0.0034(7) 0.0152(6)
N2 0.0245(18) 0.0216(18) 0.0253(19) -0.0026(14) 0.0088(15) -0.0034(15)
N1 0.0239(18) 0.0215(18) 0.0276(19) 0.0006(14) 0.0088(15) 0.0018(15)
C4 0.025(2) 0.023(2) 0.024(2) -0.0026(16) 0.0053(18) -0.0050(17)
C1 0.023(2) 0.026(2) 0.024(2) 0.0014(15) 0.0090(19) 0.0046(16)
C16 0.029(2) 0.020(2) 0.022(2) -0.0023(17) 0.0064(17) 0.0010(17)
C13 0.028(2) 0.031(2) 0.033(3) -0.0035(19) 0.009(2) -0.002(2)
C21 0.027(2) 0.026(2) 0.033(2) 0.0023(18) 0.0096(19) 0.0049(19)
C2 0.031(2) 0.028(2) 0.026(2) -0.0028(18) 0.0062(18) -0.0002(19)
C17 0.032(2) 0.021(2) 0.029(2) -0.0005(17) 0.0113(19) 0.0027(18)
C7 0.050(3) 0.021(2) 0.034(3) 0.000(2) 0.006(2) 0.0027(19)
C18 0.039(3) 0.028(2) 0.044(3) 0.004(2) 0.018(2) -0.002(2)
C25 0.026(2) 0.028(2) 0.037(3) 0.0014(18) 0.0068(19) 0.001(2)
C19 0.045(3) 0.019(2) 0.035(3) 0.0016(19) 0.007(2) -0.0009(19)
C3 0.033(2) 0.030(2) 0.025(2) -0.0007(19) 0.0058(19) -0.0028(19)
C20 0.031(2) 0.028(2) 0.035(3) -0.0071(18) 0.005(2) -0.001(2)
C23 0.048(3) 0.057(4) 0.072(5) 0.010(3) 0.032(3) 0.026(3)
C22 0.026(2) 0.034(2) 0.040(3) -0.0026(19) 0.013(2) -0.002(2)
C5 0.030(2) 0.027(2) 0.033(3) -0.0023(18) 0.0099(19) -0.003(2)
C8 0.036(3) 0.026(2) 0.043(3) 0.0072(19) 0.008(2) -0.000(2)
C6 0.037(3) 0.026(2) 0.039(3) -0.0085(19) 0.015(2) -0.002(2)
C15 0.035(3) 0.075(4) 0.043(3) 0.018(3) 0.010(3) -0.004(3)
C14 0.039(3) 0.047(3) 0.040(3) -0.005(2) 0.000(2) -0.006(3)
C9 0.031(2) 0.028(2) 0.033(3) 0.0032(19) 0.010(2) -0.007(2)
C24 0.043(3) 0.070(4) 0.047(3) 0.022(3) 0.020(3) 0.018(3)
C11 0.038(3) 0.054(4) 0.048(3) -0.000(3) 0.020(3) -0.007(3)
C26 0.031(3) 0.052(3) 0.052(3) 0.001(2) 0.006(2) 0.010(3)
C12 0.038(3) 0.085(5) 0.047(4) -0.016(3) 0.007(3) -0.012(3)
C10 0.034(3) 0.025(2) 0.053(4) 0.0010(18) 0.020(3) -0.002(2)
C27 0.043(3) 0.058(4) 0.046(3) -0.011(3) 0.020(3) -0.002(3)
Cl4 0.0957(15) 0.0583(11) 0.0610(11) 0.0048(8) 0.0319(11) 0.0001(8)
C28 0.043(5) 0.29(2) 0.052(5) 0.006(6) 0.010(4) -0.022(7)
Cl5 0.1038(17) 0.0609(11) 0.129(2) 0.0007(10) 0.0758(16) -0.0009(12)

loop_
_atom_type_symbol
_atom_type_scat_dispersion_real
_atom_type_scat_dispersion_imag
_atom_type_scat_source
C 0.01920 0.00962 'International Tables Volume C Table 6.1.1.4 (pp. 500-502)'
Cl 0.36843 0.69943 'International Tables Volume C Table 6.1.1.4 (pp. 500-502)'
H 0.00000 0.00000 'International Tables Volume C Table 6.1.1.4 (pp. 500-502)'
Bi -3.68252 9.31182 'International Tables Volume C Table 6.1.1.4 (pp. 500-502)'
N 0.03256 0.01839 'International Tables Volume C Table 6.1.1.4 (pp. 500-502)'
Se -0.79210 1.18296 'International Tables Volume C Table 6.1.1.4 (pp. 500-502)'

loop_
_geom_angle_atom_site_label_1
_geom_angle_atom_site_label_2
_geom_angle_atom_site_label_3
_geom_angle
_geom_angle_site_symmetry_3
Cl2 Bi1 Se1 103.09(3) .
Cl1 Bi1 Se1 75.33(3) .
Cl1 Bi1 Cl2 90.93(5) .
Cl3 Bi1 Se1 156.73(4) .
Cl3 Bi1 Cl2 94.48(5) .
Cl3 Bi1 Cl1 89.40(5) .
C1 Se1 Bi1 110.94(13) .
C1 N2 C4 124.1(4) .
C3 N2 C4 125.9(4) .
C3 N2 C1 110.0(4) .
C16 N1 C1 122.9(4) .
C2 N1 C1 109.9(4) .
C2 N1 C16 127.2(4) .
C5 C4 N2 118.5(4) .
C9 C4 N2 118.4(4) .
C9 C4 C5 123.1(4) .
N2 C1 Se1 128.5(3) .
N1 C1 Se1 125.3(3) .
N1 C1 N2 106.1(4) .
C21 C16 N1 118.3(4) .
C17 C16 N1 117.7(4) .
C17 C16 C21 123.9(4) .
C5 C13 H13 107.8(3) .
C15 C13 H13 107.8(3) .
C15 C13 C5 111.6(4) .
C14 C13 H13 107.8(3) .
C14 C13 C5 110.5(4) .
C14 C13 C15 111.2(5) .
C20 C21 C16 117.0(4) .
C22 C21 C16 122.1(4) .
C22 C21 C20 120.9(4) .
H2 C2 N1 126.4(3) .
C3 C2 N1 107.2(4) .
C3 C2 H2 126.4(3) .
C18 C17 C16 116.7(4) .
C25 C17 C16 122.3(4) .
C25 C17 C18 121.0(4) .
C8 C7 H7 120.2(3) .
C6 C7 H7 120.2(3) .
C6 C7 C8 119.7(4) .
H18 C18 C17 119.5(3) .
C19 C18 C17 121.1(5) .
C19 C18 H18 119.5(3) .
H25 C25 C17 107.8(3) .
C26 C25 C17 110.2(4) .
C26 C25 H25 107.8(3) .
C27 C25 C17 111.9(4) .
C27 C25 H25 107.8(3) .
C27 C25 C26 111.1(4) .
H19 C19 C18 119.7(3) .
C20 C19 C18 120.7(4) .
C20 C19 H19 119.7(3) .
C2 C3 N2 106.8(4) .
H3 C3 N2 126.6(3) .
H3 C3 C2 126.6(3) .
C19 C20 C21 120.5(4) .
H20 C20 C21 119.7(3) .
H20 C20 C19 119.7(3) .
H23b C23 H23a 109.5 .
H23c C23 H23a 109.5 .
H23c C23 H23b 109.5 .
C22 C23 H23a 109.5 .
C22 C23 H23b 109.5 .
C22 C23 H23c 109.5 .
C23 C22 C21 110.9(4) .
H22 C22 C21 107.2(3) .
H22 C22 C23 107.2(4) .
C24 C22 C21 112.8(4) .
C24 C22 C23 111.2(5) .
C24 C22 H22 107.2(3) .
C13 C5 C4 122.6(4) .
C6 C5 C4 117.0(4) .
C6 C5 C13 120.3(4) .
H8 C8 C7 119.4(3) .
C9 C8 C7 121.1(5) .
C9 C8 H8 119.4(3) .
C5 C6 C7 121.4(5) .
H6 C6 C7 119.3(3) .
H6 C6 C5 119.3(3) .
H15a C15 C13 109.5 .
H15b C15 C13 109.5 .
H15b C15 H15a 109.5 .
H15c C15 C13 109.5 .
H15c C15 H15a 109.5 .
H15c C15 H15b 109.5 .
H14a C14 C13 109.5 .
H14b C14 C13 109.5 .
H14b C14 H14a 109.5 .
H14c C14 C13 109.5 .
H14c C14 H14a 109.5 .
H14c C14 H14b 109.5 .
C8 C9 C4 117.6(5) .
C10 C9 C4 121.7(4) .
C10 C9 C8 120.7(4) .
H24a C24 C22 109.5 .
H24b C24 C22 109.5 .
H24b C24 H24a 109.5 .
H24c C24 C22 109.5 .
H24c C24 H24a 109.5 .
H24c C24 H24b 109.5 .
H11b C11 H11a 109.5 .
H11c C11 H11a 109.5 .
H11c C11 H11b 109.5 .
C10 C11 H11a 109.5 .
C10 C11 H11b 109.5 .
C10 C11 H11c 109.5 .
H26a C26 C25 109.5 .
H26b C26 C25 109.5 .
H26b C26 H26a 109.5 .
H26c C26 C25 109.5 .
H26c C26 H26a 109.5 .
H26c C26 H26b 109.5 .
H12b C12 H12a 109.5 .
H12c C12 H12a 109.5 .
H12c C12 H12b 109.5 .
C10 C12 H12a 109.5 .
C10 C12 H12b 109.5 .
C10 C12 H12c 109.5 .
C11 C10 C9 110.3(4) .
C12 C10 C9 112.0(5) .
C12 C10 C11 109.5(5) .
H10 C10 C9 108.3(3) .
H10 C10 C11 108.3(3) .
H10 C10 C12 108.3(3) .
H27a C27 C25 109.5 .
H27b C27 C25 109.5 .
H27b C27 H27a 109.5 .
H27c C27 C25 109.5 .
H27c C27 H27a 109.5 .
H27c C27 H27b 109.5 .
H28a C28 Cl4 115.3(18) 2_744
H28b C28 Cl4 115.3(18) 2_744
H28b C28 H28a 79(9) .
Cl5 C28 Cl4 112.9(5) 2_744
Cl5 C28 H28a 115.3(18) .
Cl5 C28 H28b 115.3(18) .

loop_
_geom_bond_atom_site_label_1
_geom_bond_atom_site_label_2
_geom_bond_distance
_geom_bond_site_symmetry_2
Bi1 Se1 2.9711(5) .
Bi1 Cl2 2.4859(13) .
Bi1 Cl1 2.4727(12) .
Bi1 Cl3 2.5942(13) .
Se1 C1 1.861(5) .
N2 C4 1.437(6) .
N2 C1 1.358(6) .
N2 C3 1.390(6) .
N1 C1 1.354(6) .
N1 C16 1.447(5) .
N1 C2 1.387(6) .
C4 C5 1.403(6) .
C4 C9 1.404(7) .
C16 C21 1.389(6) .
C16 C17 1.406(6) .
C13 H13 0.9800 .
C13 C5 1.528(7) .
C13 C15 1.519(8) .
C13 C14 1.529(7) .
C21 C20 1.394(7) .
C21 C22 1.531(6) .
C2 H2 0.9300 .
C2 C3 1.356(7) .
C17 C18 1.387(7) .
C17 C25 1.524(6) .
C7 H7 0.9300 .
C7 C8 1.399(7) .
C7 C6 1.393(7) .
C18 H18 0.9300 .
C18 C19 1.382(7) .
C25 H25 0.9800 .
C25 C26 1.528(7) .
C25 C27 1.533(7) .
C19 H19 0.9300 .
C19 C20 1.393(7) .
C3 H3 0.9300 .
C20 H20 0.9300 .
C23 H23a 0.9600 .
C23 H23b 0.9600 .
C23 H23c 0.9600 .
C23 C22 1.514(7) .
C22 H22 0.9800 .
C22 C24 1.514(7) .
C5 C6 1.394(7) .
C8 H8 0.9300 .
C8 C9 1.384(7) .
C6 H6 0.9300 .
C15 H15a 0.9600 .
C15 H15b 0.9600 .
C15 H15c 0.9600 .
C14 H14a 0.9600 .
C14 H14b 0.9600 .
C14 H14c 0.9600 .
C9 C10 1.515(7) .
C24 H24a 0.9600 .
C24 H24b 0.9600 .
C24 H24c 0.9600 .
C11 H11a 0.9600 .
C11 H11b 0.9600 .
C11 H11c 0.9600 .
C11 C10 1.539(8) .
C26 H26a 0.9600 .
C26 H26b 0.9600 .
C26 H26c 0.9600 .
C12 H12a 0.9600 .
C12 H12b 0.9600 .
C12 H12c 0.9600 .
C12 C10 1.535(9) .
C10 H10 0.9800 .
C27 H27a 0.9600 .
C27 H27b 0.9600 .
C27 H27c 0.9600 .
Cl4 C28 1.721(10) 2_754
C28 H28a 0.9700 .
C28 H28b 0.9700 .
C28 Cl5 1.732(9) .
